data_4118270
loop_
_publ_author_name
'HongYing Zang'
'Haralampos N. Miras'
'Jun Yan'
'De-Liang Long'
'Leroy Cronin'

_publ_section_title
;
 Assembly and Autochirogenesis of a Chiral Inorganic Polythioanion
 M\"obius Strip via Symmetry Breaking
;
_journal_name_full 'Journal of the American Chemical Society'
_journal_page_first 11376
_journal_page_last 11379
_journal_paper_doi 10.1021/ja304371j
_journal_volume 134
_journal_year 2012
_chemical_formula_sum 'C24 H92 Mo14 N4 O51 S14'
_chemical_formula_weight 3045.02
_chemical_name_systematic
;
 ?
;
_space_group_IT_number 2
_symmetry_cell_setting triclinic
_symmetry_space_group_name_Hall '-P 1'
_symmetry_space_group_name_H-M 'P -1'
_atom_sites_solution_hydrogens geom
_atom_sites_solution_primary direct
_atom_sites_solution_secondary difmap
_audit_creation_method SHELXL-97
_cell_angle_alpha 113.100(3)
_cell_angle_beta 96.916(3)
_cell_angle_gamma 104.268(3)
_cell_formula_units_Z 2
_cell_length_a 13.5218(8)
_cell_length_b 18.4068(11)
_cell_length_c 20.5993(12)
_cell_measurement_reflns_used 9961
_cell_measurement_temperature 150(2)
_cell_measurement_theta_max 28.48
_cell_measurement_theta_min 2.28
_cell_volume 4432.9(5)
_computing_cell_refinement 'Bruker APEX2'
_computing_data_collection 'Bruker APEX2'
_computing_data_reduction 'Bruker APEX2'
_computing_structure_refinement 'SHELXL-97 (Sheldrick, 2008)'
_computing_structure_solution 'SHELXS-97 (Sheldrick, 2008)'
_diffrn_ambient_temperature 150(2)
_diffrn_measured_fraction_theta_full 0.996
_diffrn_measured_fraction_theta_max 0.996
_diffrn_measurement_device_type 'Bruker APEX-II Quasar'
_diffrn_measurement_method '\w & \p scans'
_diffrn_radiation_monochromator graphite
_diffrn_radiation_source 'fine-focus sealed tube'
_diffrn_radiation_type MoK\a
_diffrn_radiation_wavelength 0.71073
_diffrn_reflns_av_R_equivalents 0.0480
_diffrn_reflns_av_sigmaI/netI 0.0536
_diffrn_reflns_limit_h_max 16
_diffrn_reflns_limit_h_min -16
_diffrn_reflns_limit_k_max 22
_diffrn_reflns_limit_k_min -22
_diffrn_reflns_limit_l_max 25
_diffrn_reflns_limit_l_min -25
_diffrn_reflns_number 62482
_diffrn_reflns_theta_full 26.00
_diffrn_reflns_theta_max 26.00
_diffrn_reflns_theta_min 1.71
_diffrn_standards_decay_% none
_diffrn_standards_number 0
_exptl_absorpt_coefficient_mu 2.324
_exptl_absorpt_correction_T_max 0.9550
_exptl_absorpt_correction_T_min 0.6536
_exptl_absorpt_correction_type empirical
_exptl_absorpt_process_details SADABS
_exptl_crystal_colour yellow
_exptl_crystal_density_diffrn 2.281
_exptl_crystal_density_meas ?
_exptl_crystal_description sheet
_exptl_crystal_F_000 2968
_exptl_crystal_size_max 0.20
_exptl_crystal_size_mid 0.05
_exptl_crystal_size_min 0.02
_refine_diff_density_max 1.648
_refine_diff_density_min -0.710
_refine_diff_density_rms 0.165
_refine_ls_extinction_coef 0.000043(17)
_refine_ls_extinction_expression Fc^*^=kFc[1+0.001xFc^2^\l^3^/sin(2\q)]^-1/4^
_refine_ls_extinction_method SHELXL
_refine_ls_goodness_of_fit_ref 1.026
_refine_ls_hydrogen_treatment cons
_refine_ls_matrix_type full
_refine_ls_number_parameters 994
_refine_ls_number_reflns 17383
_refine_ls_number_restraints 6
_refine_ls_restrained_S_all 1.026
_refine_ls_R_factor_all 0.0579
_refine_ls_R_factor_gt 0.0371
_refine_ls_shift/su_max 0.002
_refine_ls_shift/su_mean 0.000
_refine_ls_structure_factor_coef Fsqd
_refine_ls_weighting_details 'calc w=1/[\s^2^(Fo^2^)+(0.0376P)^2^+21.5004P] where P=(Fo^2^+2Fc^2^)/3'
_refine_ls_weighting_scheme calc
_refine_ls_wR_factor_gt 0.0872
_refine_ls_wR_factor_ref 0.0989
_reflns_number_gt 13266
_reflns_number_total 17383
_reflns_threshold_expression >2\s(I)
_cod_data_source_file ja304371j_si_001.cif
_cod_data_source_block hz2502
_cod_depositor_comments
;
The following automatic conversions were performed:

'_exptl_crystal_density_meas' value 'none' was changed to '?' - the
value is perceived as not measured.

Automatic conversion script
Id: cif_fix_values 3008 2015-01-20 13:52:24Z robertas 
;
_cod_database_code 4118270

loop_
_symmetry_equiv_pos_as_xyz
'x, y, z'
'-x, -y, -z'

loop_
_atom_site_label
_atom_site_type_symbol
_atom_site_fract_x
_atom_site_fract_y
_atom_site_fract_z
_atom_site_U_iso_or_equiv
_atom_site_adp_type
_atom_site_occupancy
_atom_site_symmetry_multiplicity
_atom_site_calc_flag
_atom_site_refinement_flags
Mo1 Mo 0.20006(4) -0.00459(3) -0.06286(3) 0.01677(12) Uani 1 1 d .
Mo2 Mo 0.33740(4) 0.05103(3) 0.07465(3) 0.01580(12) Uani 1 1 d .
Mo3 Mo 0.46598(4) 0.22198(3) 0.22094(3) 0.01507(12) Uani 1 1 d .
Mo4 Mo 0.49263(4) 0.39469(3) 0.27317(3) 0.01587(12) Uani 1 1 d .
Mo5 Mo 0.42916(4) 0.51920(3) 0.21091(3) 0.01480(12) Uani 1 1 d .
Mo6 Mo 0.32175(4) 0.51911(3) 0.08407(3) 0.01630(12) Uani 1 1 d .
Mo7 Mo 0.18707(4) 0.49489(3) -0.07294(3) 0.01501(12) Uani 1 1 d .
Mo8 Mo 0.07729(4) 0.49359(3) -0.19791(3) 0.01685(12) Uani 1 1 d .
Mo9 Mo -0.08292(4) 0.39930(3) -0.36230(3) 0.01851(13) Uani 1 1 d .
Mo10 Mo -0.21649(4) 0.24871(3) -0.47818(3) 0.01818(13) Uani 1 1 d .
Mo11 Mo -0.28142(4) 0.05019(3) -0.52473(3) 0.01889(13) Uani 1 1 d .
Mo12 Mo -0.22859(4) -0.05639(3) -0.46933(3) 0.01832(13) Uani 1 1 d .
Mo13 Mo -0.10757(4) -0.10809(3) -0.35077(3) 0.01759(12) Uani 1 1 d .
Mo14 Mo 0.03676(4) -0.05520(3) -0.21818(3) 0.01607(12) Uani 1 1 d .
S1 S 0.15895(12) 0.03662(11) 0.04945(9) 0.0230(4) Uani 1 1 d .
S2 S 0.38238(12) 0.04726(10) -0.03162(9) 0.0199(3) Uani 1 1 d .
S3 S 0.35200(12) 0.29130(10) 0.27087(8) 0.0191(3) Uani 1 1 d .
S4 S 0.58283(12) 0.31958(10) 0.19874(9) 0.0187(3) Uani 1 1 d .
S5 S 0.48758(12) 0.50757(10) 0.10607(8) 0.0198(3) Uani 1 1 d .
S6 S 0.24883(12) 0.48860(10) 0.16992(9) 0.0208(3) Uani 1 1 d .
S7 S 0.23564(12) 0.46776(11) -0.18254(9) 0.0216(4) Uani 1 1 d .
S8 S 0.00670(12) 0.46617(11) -0.10936(8) 0.0200(3) Uani 1 1 d .
S9 S -0.03527(12) 0.30604(10) -0.45682(9) 0.0209(3) Uani 1 1 d .
S10 S -0.25252(12) 0.32527(11) -0.36924(9) 0.0235(4) Uani 1 1 d .
S11 S -0.13278(13) 0.00849(10) -0.52889(8) 0.0214(4) Uani 1 1 d .
S12 S -0.34943(13) 0.01326(11) -0.43928(9) 0.0237(4) Uani 1 1 d .
S13 S -0.13383(12) -0.04989(11) -0.23499(9) 0.0236(4) Uani 1 1 d .
S14 S 0.07440(12) -0.06534(10) -0.32781(8) 0.0204(3) Uani 1 1 d .
C1 C 0.3288(4) 0.2300(4) 0.0785(3) 0.0152(13) Uani 1 1 d .
C2 C 0.3475(4) 0.3170(4) 0.1035(3) 0.0153(13) Uani 1 1 d .
C3 C 0.2860(5) 0.3039(4) 0.0343(3) 0.0184(14) Uani 1 1 d .
C4 C 0.2661(5) 0.2116(4) 0.0081(3) 0.0171(13) Uani 1 1 d .
C5 C -0.1132(4) 0.1819(4) -0.3669(3) 0.0176(14) Uani 1 1 d .
C6 C -0.0844(5) 0.1277(4) -0.3385(3) 0.0189(14) Uani 1 1 d .
C7 C -0.0159(5) 0.2019(4) -0.2725(3) 0.0212(14) Uani 1 1 d .
C8 C -0.0451(4) 0.2560(4) -0.3038(3) 0.0162(13) Uani 1 1 d .
C9 C -0.0105(8) 0.6881(8) -0.0420(8) 0.120(6) Uani 1 1 d .
C10 C 0.1707(7) 0.7733(6) -0.0083(6) 0.056(3) Uani 1 1 d .
C11 C 0.0884(13) 0.7016(10) 0.0634(10) 0.034(4) Uani 0.50 1 d P
C11' C 0.124(2) 0.746(2) 0.0886(18) 0.100(11) Uiso 0.50 1 d P
C12 C 0.0513(16) 0.8253(13) 0.0682(12) 0.049(5) Uiso 0.50 1 d P
C12' C 0.028(2) 0.8263(16) 0.0430(14) 0.072(7) Uiso 0.50 1 d P
C13 C 0.6665(7) 0.7789(6) 0.1576(5) 0.057(3) Uani 1 1 d .
H13A H 0.6098 0.7291 0.1217 0.086 Uiso 1 1 calc R
H13B H 0.7345 0.7742 0.1481 0.086 Uiso 1 1 calc R
H13C H 0.6569 0.8284 0.1540 0.086 Uiso 1 1 calc R
C14 C 0.7483(7) 0.8644(5) 0.2867(4) 0.047(2) Uani 1 1 d .
H14A H 0.8171 0.8616 0.2776 0.070 Uiso 1 1 calc R
H14B H 0.7466 0.8690 0.3356 0.070 Uiso 1 1 calc R
H14C H 0.7363 0.9131 0.2830 0.070 Uiso 1 1 calc R
C15 C 0.5580(6) 0.7877(5) 0.2450(5) 0.046(2) Uani 1 1 d .
H15A H 0.5450 0.8374 0.2440 0.069 Uiso 1 1 calc R
H15B H 0.5557 0.7888 0.2927 0.069 Uiso 1 1 calc R
H15C H 0.5038 0.7376 0.2071 0.069 Uiso 1 1 calc R
C16 C 0.6887(7) 0.7137(5) 0.2375(6) 0.056(3) Uani 1 1 d .
H16A H 0.6377 0.6615 0.1998 0.084 Uiso 1 1 calc R
H16B H 0.6848 0.7167 0.2856 0.084 Uiso 1 1 calc R
H16C H 0.7598 0.7156 0.2310 0.084 Uiso 1 1 calc R
C17 C 0.5323(6) 0.6615(5) 0.4241(4) 0.0382(19) Uani 1 1 d .
H17A H 0.4743 0.6779 0.4071 0.057 Uiso 1 1 calc R
H17B H 0.5305 0.6076 0.3868 0.057 Uiso 1 1 calc R
H17C H 0.5995 0.7038 0.4332 0.057 Uiso 1 1 calc R
C18 C 0.5266(7) 0.7364(5) 0.5501(4) 0.045(2) Uani 1 1 d .
H18A H 0.5149 0.7306 0.5941 0.068 Uiso 1 1 calc R
H18B H 0.4723 0.7558 0.5327 0.068 Uiso 1 1 calc R
H18C H 0.5961 0.7769 0.5612 0.068 Uiso 1 1 calc R
C19 C 0.6081(7) 0.6281(6) 0.5171(5) 0.054(2) Uani 1 1 d .
H19A H 0.6756 0.6700 0.5262 0.082 Uiso 1 1 calc R
H19B H 0.6052 0.5742 0.4792 0.082 Uiso 1 1 calc R
H19C H 0.6010 0.6228 0.5620 0.082 Uiso 1 1 calc R
C20 C 0.4181(6) 0.5904(5) 0.4776(4) 0.043(2) Uani 1 1 d .
H20A H 0.4113 0.5826 0.5215 0.064 Uiso 1 1 calc R
H20B H 0.4143 0.5375 0.4380 0.064 Uiso 1 1 calc R
H20C H 0.3609 0.6092 0.4635 0.064 Uiso 1 1 calc R
C21 C 0.2019(7) -0.3627(5) -0.3467(6) 0.054(2) Uani 1 1 d .
C22 C 0.2214(10) -0.2150(7) -0.2932(7) 0.051(4) Uiso 0.681(13) 1 d PD
C22' C 0.2079(19) -0.2419(14) -0.2285(10) 0.043(7) Uiso 0.319(13) 1 d PD
C23' C 0.0490(16) -0.3435(16) -0.2940(14) 0.043(7) Uiso 0.319(13) 1 d PD
C23 C 0.1244(11) -0.3096(9) -0.2456(7) 0.057(4) Uiso 0.681(13) 1 d PD
C24' C 0.141(2) -0.2478(16) -0.3473(15) 0.051(8) Uiso 0.319(13) 1 d PD
C24 C 0.0465(9) -0.3131(8) -0.3622(7) 0.051(4) Uiso 0.681(13) 1 d PD
N1 N 0.0763(5) 0.7530(4) 0.0207(3) 0.0330(15) Uani 1 1 d .
N2 N 0.6638(5) 0.7867(4) 0.2314(3) 0.0346(15) Uani 1 1 d .
N3 N 0.5211(5) 0.6543(4) 0.4927(3) 0.0291(14) Uani 1 1 d .
N4 N 0.1484(5) -0.3001(4) -0.3097(4) 0.0374(16) Uani 1 1 d D
O1 O 0.3399(3) -0.0414(3) 0.0705(3) 0.0267(11) Uani 1 1 d .
O2 O 0.4911(3) 0.1253(3) 0.1352(2) 0.0187(9) Uani 1 1 d .
O3 O 0.3413(3) 0.1096(3) 0.1876(2) 0.0179(9) Uani 1 1 d .
O4 O 0.3563(3) 0.1879(3) 0.1087(2) 0.0169(9) Uani 1 1 d .
O5 O 0.5389(3) 0.2209(3) 0.2931(2) 0.0205(10) Uani 1 1 d .
O6 O 0.5681(3) 0.4334(3) 0.3579(2) 0.0252(11) Uani 1 1 d .
O7 O 0.5645(3) 0.4948(2) 0.2491(2) 0.0184(9) Uani 1 1 d .
O8 O 0.4017(3) 0.4758(2) 0.2898(2) 0.0177(9) Uani 1 1 d .
O9 O 0.3964(3) 0.3792(2) 0.1629(2) 0.0172(9) Uani 1 1 d .
O10 O 0.4698(4) 0.6222(3) 0.2642(2) 0.0234(10) Uani 1 1 d .
O11 O 0.3475(4) 0.6224(3) 0.1172(2) 0.0255(11) Uani 1 1 d .
O12 O 0.2311(4) 0.5996(3) -0.0302(2) 0.0260(11) Uani 1 1 d .
O13 O 0.1532(3) 0.3557(3) -0.1067(2) 0.0237(10) Uani 1 1 d .
O14 O 0.1147(4) 0.5970(3) -0.1640(2) 0.0295(11) Uani 1 1 d .
O15 O -0.0754(3) 0.4704(3) -0.2533(2) 0.0192(9) Uani 1 1 d .
O16 O 0.0749(3) 0.4608(3) -0.3064(2) 0.0195(10) Uani 1 1 d .
O17 O -0.1032(4) 0.4665(3) -0.3943(2) 0.0258(11) Uani 1 1 d .
O18 O -0.2659(3) 0.2850(3) -0.5337(2) 0.0262(11) Uani 1 1 d .
O19 O -0.3497(3) 0.1469(3) -0.4997(2) 0.0214(10) Uani 1 1 d .
O20 O -0.2089(3) 0.1385(3) -0.5601(2) 0.0216(10) Uani 1 1 d .
O21 O -0.1729(3) 0.1690(3) -0.4245(2) 0.0183(9) Uani 1 1 d .
O22 O -0.0226(3) 0.3331(3) -0.2851(2) 0.0179(9) Uani 1 1 d .
O23 O 0.0415(4) 0.2114(3) -0.2160(2) 0.0327(12) Uani 1 1 d .
O24 O -0.1071(3) 0.0505(3) -0.3590(2) 0.0192(10) Uani 1 1 d .
O25 O 0.2151(3) 0.1475(3) -0.0487(2) 0.0203(10) Uani 1 1 d .
O26 O 0.2596(3) 0.3495(3) 0.0083(2) 0.0201(10) Uani 1 1 d .
O27 O -0.3681(3) -0.0219(3) -0.6033(2) 0.0262(11) Uani 1 1 d .
O28 O -0.3029(4) -0.1481(3) -0.5401(2) 0.0291(11) Uani 1 1 d .
O29 O -0.2468(3) -0.0931(3) -0.3866(2) 0.0202(10) Uani 1 1 d .
O30 O -0.1022(3) -0.0985(3) -0.4481(2) 0.0198(10) Uani 1 1 d .
O31 O -0.1434(4) -0.2106(3) -0.3767(3) 0.0293(11) Uani 1 1 d .
O32 O 0.0165(3) -0.1529(3) -0.2270(2) 0.0241(10) Uani 1 1 d .
O33 O 0.0852(3) 0.0886(3) -0.1838(2) 0.0234(10) Uani 1 1 d .
O34 O 0.1757(4) -0.1065(3) -0.0888(3) 0.0279(11) Uani 1 1 d .
O35 O 0.3261(3) 0.4861(3) -0.0233(2) 0.0185(9) Uani 1 1 d .
O36 O 0.1691(3) 0.4796(3) 0.0218(2) 0.0171(9) Uani 1 1 d .
O37 O 0.0536(3) -0.0027(3) -0.1058(2) 0.0194(10) Uani 1 1 d .
O38 O 0.1960(3) -0.0079(3) -0.1654(2) 0.0171(9) Uani 1 1 d .
O39 O 0.5673(5) 0.2576(4) -0.0070(4) 0.0625(18) Uani 1 1 d .
O40 O 0.3100(8) 0.7434(6) 0.2523(5) 0.054(2) Uiso 0.65 1 d P
O40' O 0.2443(15) 0.7183(11) 0.2213(10) 0.055(5) Uiso 0.35 1 d P
O41' O 0.3685(19) -0.1307(15) 0.2624(13) 0.053(6) Uiso 0.25 1 d P
O41 O 0.2959(7) -0.1348(5) 0.2065(5) 0.060(2) Uani 0.75 1 d P
O42' O 0.388(2) -0.0341(19) -0.1976(16) 0.026(7) Uiso 0.15 1 d P
O42 O 0.3528(4) 0.0076(4) -0.2298(3) 0.0370(15) Uani 0.85 1 d P
O43 O 0.1887(6) 0.4098(5) 0.2782(5) 0.0391(18) Uani 0.75 1 d P
O43' O 0.2223(16) 0.4275(13) 0.3219(12) 0.028(5) Uiso 0.25 1 d P
O44 O -0.4662(4) 0.1635(3) -0.4030(3) 0.0389(13) Uani 1 1 d .
O45 O -0.2077(7) -0.3820(5) -0.3958(5) 0.023(2) Uani 0.50 1 d P
O46 O 0.4503(5) -0.1180(4) 0.1395(3) 0.0288(15) Uani 0.75 1 d P
O47 O -0.1589(5) -0.2472(4) -0.6001(4) 0.0210(16) Uiso 0.60 1 d P
O48 O 0.2322(4) 0.4156(3) -0.3645(3) 0.0402(14) Uani 1 1 d .
O49 O -0.3620(4) -0.0385(3) -0.2913(3) 0.0295(11) Uiso 1 1 d .
O50 O 0.1059(7) 0.2527(6) 0.1632(7) 0.038(3) Uani 0.50 1 d P
O51 O 0.6314(4) 0.1725(3) 0.0695(3) 0.0347(12) Uani 1 1 d .
O52 O -0.1853(9) -0.4677(7) -0.5249(7) 0.031(3) Uiso 0.40 1 d P
O53 O 0.5744(4) 0.1038(3) 0.3417(3) 0.0396(13) Uani 1 1 d .
O54 O 0.0000 0.5000 -0.5000 0.059(5) Uani 0.50 2 d SP

loop_
_atom_site_aniso_label
_atom_site_aniso_U_11
_atom_site_aniso_U_22
_atom_site_aniso_U_33
_atom_site_aniso_U_23
_atom_site_aniso_U_13
_atom_site_aniso_U_12
Mo1 0.0161(3) 0.0189(3) 0.0155(3) 0.0090(2) 0.0025(2) 0.0042(2)
Mo2 0.0157(3) 0.0137(3) 0.0173(3) 0.0076(2) 0.0013(2) 0.0034(2)
Mo3 0.0149(3) 0.0166(3) 0.0143(3) 0.0076(2) 0.0019(2) 0.0053(2)
Mo4 0.0179(3) 0.0153(3) 0.0129(3) 0.0053(2) 0.0037(2) 0.0043(2)
Mo5 0.0167(3) 0.0128(3) 0.0117(3) 0.0031(2) 0.0034(2) 0.0033(2)
Mo6 0.0156(3) 0.0181(3) 0.0126(3) 0.0043(2) 0.0028(2) 0.0055(2)
Mo7 0.0148(2) 0.0159(3) 0.0141(3) 0.0064(2) 0.0033(2) 0.0050(2)
Mo8 0.0187(3) 0.0178(3) 0.0165(3) 0.0088(2) 0.0049(2) 0.0073(2)
Mo9 0.0190(3) 0.0200(3) 0.0170(3) 0.0074(2) 0.0042(2) 0.0083(2)
Mo10 0.0193(3) 0.0205(3) 0.0147(3) 0.0075(2) 0.0018(2) 0.0078(2)
Mo11 0.0208(3) 0.0198(3) 0.0138(3) 0.0069(2) -0.0002(2) 0.0057(2)
Mo12 0.0210(3) 0.0175(3) 0.0137(3) 0.0067(2) 0.0002(2) 0.0037(2)
Mo13 0.0206(3) 0.0171(3) 0.0131(3) 0.0068(2) 0.0015(2) 0.0037(2)
Mo14 0.0175(3) 0.0183(3) 0.0127(3) 0.0079(2) 0.0032(2) 0.0045(2)
S1 0.0162(8) 0.0354(10) 0.0188(8) 0.0157(8) 0.0039(6) 0.0044(7)
S2 0.0179(8) 0.0211(9) 0.0190(8) 0.0066(7) 0.0050(6) 0.0065(7)
S3 0.0196(8) 0.0210(9) 0.0194(8) 0.0102(7) 0.0083(6) 0.0068(7)
S4 0.0173(7) 0.0164(8) 0.0223(8) 0.0079(7) 0.0064(6) 0.0052(6)
S5 0.0142(7) 0.0280(9) 0.0158(8) 0.0096(7) 0.0042(6) 0.0045(7)
S6 0.0187(8) 0.0248(9) 0.0204(8) 0.0090(7) 0.0087(7) 0.0091(7)
S7 0.0159(7) 0.0338(10) 0.0189(8) 0.0137(7) 0.0070(6) 0.0092(7)
S8 0.0176(8) 0.0292(9) 0.0188(8) 0.0127(7) 0.0073(6) 0.0118(7)
S9 0.0209(8) 0.0241(9) 0.0177(8) 0.0080(7) 0.0056(6) 0.0088(7)
S10 0.0200(8) 0.0281(10) 0.0200(8) 0.0072(7) 0.0043(7) 0.0095(7)
S11 0.0259(8) 0.0237(9) 0.0168(8) 0.0105(7) 0.0047(7) 0.0092(7)
S12 0.0225(8) 0.0276(10) 0.0229(9) 0.0133(8) 0.0047(7) 0.0080(7)
S13 0.0175(8) 0.0371(10) 0.0155(8) 0.0119(8) 0.0040(6) 0.0071(7)
S14 0.0230(8) 0.0255(9) 0.0132(7) 0.0081(7) 0.0054(6) 0.0090(7)
C1 0.015(3) 0.017(3) 0.015(3) 0.006(3) 0.006(2) 0.008(3)
C2 0.016(3) 0.018(3) 0.014(3) 0.007(3) 0.008(2) 0.007(3)
C3 0.016(3) 0.020(4) 0.018(3) 0.004(3) 0.007(3) 0.008(3)
C4 0.015(3) 0.018(3) 0.017(3) 0.006(3) 0.005(3) 0.005(3)
C5 0.011(3) 0.026(4) 0.010(3) 0.003(3) 0.002(2) 0.004(3)
C6 0.022(3) 0.022(4) 0.013(3) 0.008(3) 0.001(3) 0.008(3)
C7 0.025(3) 0.019(4) 0.016(3) 0.006(3) -0.001(3) 0.007(3)
C8 0.015(3) 0.024(4) 0.017(3) 0.014(3) 0.006(3) 0.009(3)
C9 0.034(6) 0.100(10) 0.118(11) -0.040(8) 0.022(7) -0.015(6)
C10 0.041(5) 0.051(6) 0.078(7) 0.034(5) 0.032(5) -0.001(4)
C11 0.036(9) 0.022(9) 0.058(11) 0.030(9) 0.024(8) 0.007(7)
C13 0.048(5) 0.083(7) 0.035(5) 0.021(5) 0.014(4) 0.016(5)
C14 0.049(5) 0.033(5) 0.037(5) 0.003(4) 0.012(4) -0.001(4)
C15 0.039(5) 0.043(5) 0.065(6) 0.029(5) 0.027(4) 0.014(4)
C16 0.051(5) 0.038(5) 0.087(8) 0.030(5) 0.026(5) 0.016(4)
C17 0.047(5) 0.034(5) 0.026(4) 0.012(4) 0.006(4) 0.003(4)
C18 0.048(5) 0.030(5) 0.033(4) -0.009(4) 0.009(4) 0.010(4)
C19 0.066(6) 0.062(6) 0.032(5) 0.013(4) 0.001(4) 0.033(5)
C20 0.048(5) 0.037(5) 0.040(5) 0.015(4) 0.017(4) 0.007(4)
C21 0.057(6) 0.036(5) 0.084(7) 0.028(5) 0.032(5) 0.030(4)
N1 0.034(3) 0.025(3) 0.038(4) 0.009(3) 0.014(3) 0.011(3)
N2 0.037(4) 0.021(3) 0.032(3) 0.005(3) 0.009(3) -0.001(3)
N3 0.034(3) 0.030(3) 0.022(3) 0.011(3) 0.003(3) 0.011(3)
N4 0.030(3) 0.043(4) 0.049(4) 0.030(4) 0.007(3) 0.014(3)
O1 0.028(3) 0.019(3) 0.031(3) 0.013(2) -0.002(2) 0.005(2)
O2 0.019(2) 0.014(2) 0.018(2) 0.0039(19) -0.0020(18) 0.0035(18)
O3 0.020(2) 0.018(2) 0.019(2) 0.0128(19) 0.0014(18) 0.0052(18)
O4 0.023(2) 0.016(2) 0.014(2) 0.0076(19) 0.0039(18) 0.0086(18)
O5 0.016(2) 0.026(3) 0.021(2) 0.013(2) -0.0006(18) 0.0061(19)
O6 0.030(3) 0.024(3) 0.021(2) 0.011(2) 0.005(2) 0.005(2)
O7 0.017(2) 0.015(2) 0.019(2) 0.0073(19) 0.0002(18) -0.0006(18)
O8 0.027(2) 0.014(2) 0.013(2) 0.0046(18) 0.0089(18) 0.0086(18)
O9 0.021(2) 0.014(2) 0.012(2) 0.0025(19) 0.0029(18) 0.0048(18)
O10 0.036(3) 0.013(2) 0.016(2) 0.0039(19) 0.003(2) 0.005(2)
O11 0.032(3) 0.021(3) 0.019(2) 0.008(2) 0.001(2) 0.007(2)
O12 0.031(3) 0.018(2) 0.027(3) 0.009(2) 0.004(2) 0.005(2)
O13 0.032(3) 0.016(2) 0.019(2) 0.006(2) -0.002(2) 0.008(2)
O14 0.038(3) 0.025(3) 0.025(3) 0.012(2) 0.003(2) 0.008(2)
O15 0.019(2) 0.022(2) 0.018(2) 0.0068(19) 0.0035(18) 0.0112(19)
O16 0.022(2) 0.018(2) 0.020(2) 0.011(2) 0.0060(19) 0.0051(19)
O17 0.032(3) 0.028(3) 0.028(3) 0.017(2) 0.011(2) 0.019(2)
O18 0.027(2) 0.034(3) 0.022(2) 0.013(2) 0.004(2) 0.016(2)
O19 0.019(2) 0.020(2) 0.021(2) 0.006(2) 0.0007(19) 0.0063(19)
O20 0.035(3) 0.017(2) 0.012(2) 0.0048(19) 0.0043(19) 0.010(2)
O21 0.020(2) 0.018(2) 0.017(2) 0.0088(19) 0.0031(18) 0.0060(18)
O22 0.022(2) 0.015(2) 0.017(2) 0.0055(19) 0.0056(18) 0.0077(18)
O23 0.049(3) 0.015(3) 0.022(3) 0.005(2) -0.012(2) 0.006(2)
O24 0.024(2) 0.017(2) 0.014(2) 0.0070(19) 0.0012(18) 0.0048(19)
O25 0.021(2) 0.016(2) 0.014(2) -0.0002(19) 0.0057(18) -0.0006(18)
O26 0.021(2) 0.020(2) 0.030(3) 0.018(2) 0.009(2) 0.0105(19)
O27 0.029(2) 0.025(3) 0.018(2) 0.008(2) -0.004(2) 0.004(2)
O28 0.037(3) 0.023(3) 0.021(2) 0.008(2) -0.001(2) 0.005(2)
O29 0.019(2) 0.020(2) 0.018(2) 0.010(2) -0.0016(18) 0.0018(18)
O30 0.024(2) 0.021(2) 0.014(2) 0.0085(19) 0.0038(18) 0.0079(19)
O31 0.036(3) 0.020(3) 0.029(3) 0.011(2) 0.000(2) 0.006(2)
O32 0.027(2) 0.021(3) 0.023(2) 0.011(2) 0.002(2) 0.005(2)
O33 0.031(3) 0.016(2) 0.020(2) 0.007(2) 0.002(2) 0.005(2)
O34 0.028(3) 0.023(3) 0.031(3) 0.014(2) -0.001(2) 0.005(2)
O35 0.018(2) 0.024(2) 0.014(2) 0.0082(19) 0.0040(18) 0.0085(19)
O36 0.017(2) 0.022(2) 0.013(2) 0.0079(19) 0.0051(17) 0.0079(18)
O37 0.018(2) 0.025(3) 0.015(2) 0.0095(19) 0.0042(18) 0.0052(19)
O38 0.021(2) 0.018(2) 0.013(2) 0.0075(18) 0.0041(18) 0.0057(18)
O39 0.055(4) 0.050(4) 0.075(5) 0.028(4) 0.006(4) 0.005(3)
O41 0.083(6) 0.043(5) 0.057(5) 0.023(4) 0.021(5) 0.021(5)
O42 0.022(3) 0.048(4) 0.045(4) 0.023(3) 0.013(3) 0.011(3)
O43 0.046(4) 0.041(5) 0.055(5) 0.032(4) 0.032(4) 0.027(4)
O44 0.031(3) 0.040(3) 0.039(3) 0.009(3) 0.014(2) 0.011(2)
O45 0.031(5) 0.019(5) 0.030(5) 0.017(4) 0.006(4) 0.015(4)
O46 0.024(3) 0.028(4) 0.033(4) 0.018(3) -0.004(3) 0.001(3)
O48 0.025(3) 0.050(3) 0.028(3) 0.001(3) 0.009(2) 0.007(2)
O50 0.014(5) 0.025(6) 0.091(9) 0.034(6) 0.031(5) 0.008(4)
O51 0.026(3) 0.026(3) 0.045(3) 0.008(2) 0.020(2) 0.005(2)
O53 0.041(3) 0.031(3) 0.035(3) 0.010(2) -0.013(2) 0.009(2)
O54 0.036(9) 0.116(16) 0.026(8) 0.047(10) 0.009(7) -0.001(9)

loop_
_atom_type_symbol
_atom_type_description
_atom_type_scat_dispersion_real
_atom_type_scat_dispersion_imag
_atom_type_scat_source
Mo Mo -1.6832 0.6857 'International Tables Vol C Tables 4.2.6.8 and 6.1.1.4'
S S 0.1246 0.1234 'International Tables Vol C Tables 4.2.6.8 and 6.1.1.4'
C C 0.0033 0.0016 'International Tables Vol C Tables 4.2.6.8 and 6.1.1.4'
N N 0.0061 0.0033 'International Tables Vol C Tables 4.2.6.8 and 6.1.1.4'
O O 0.0106 0.0060 'International Tables Vol C Tables 4.2.6.8 and 6.1.1.4'
H H 0.0000 0.0000 'International Tables Vol C Tables 4.2.6.8 and 6.1.1.4'

loop_
_geom_angle_atom_site_label_1
_geom_angle_atom_site_label_2
_geom_angle_atom_site_label_3
_geom_angle
O34 Mo1 O38 97.0(2)
O34 Mo1 O37 100.93(19)
O38 Mo1 O37 70.56(16)
O34 Mo1 S1 101.25(17)
O38 Mo1 S1 154.06(13)
O37 Mo1 S1 87.89(12)
O34 Mo1 S2 103.03(16)
O38 Mo1 S2 90.76(12)
O37 Mo1 S2 151.19(12)
S1 Mo1 S2 102.77(6)
O34 Mo1 Mo2 96.98(15)
O38 Mo1 Mo2 142.70(11)
O37 Mo1 Mo2 139.24(12)
S1 Mo1 Mo2 52.63(4)
S2 Mo1 Mo2 52.37(4)
O1 Mo2 O2 99.91(19)
O1 Mo2 O3 97.00(19)
O2 Mo2 O3 69.69(16)
O1 Mo2 O4 165.96(18)
O2 Mo2 O4 69.69(15)
O3 Mo2 O4 70.86(15)
O1 Mo2 S2 102.87(17)
O2 Mo2 S2 90.79(12)
O3 Mo2 S2 154.32(11)
O4 Mo2 S2 87.06(11)
O1 Mo2 S1 104.42(16)
O2 Mo2 S1 148.83(13)
O3 Mo2 S1 88.10(12)
O4 Mo2 S1 82.72(11)
S2 Mo2 S1 102.31(6)
O1 Mo2 Mo1 99.48(15)
O2 Mo2 Mo1 141.34(12)
O3 Mo2 Mo1 139.70(11)
O4 Mo2 Mo1 94.44(10)
S2 Mo2 Mo1 52.30(4)
S1 Mo2 Mo1 52.23(4)
O5 Mo3 O2 100.52(19)
O5 Mo3 O3 99.03(18)
O2 Mo3 O3 70.04(16)
O5 Mo3 S4 102.80(14)
O2 Mo3 S4 90.36(12)
O3 Mo3 S4 153.00(12)
O5 Mo3 S3 103.50(16)
O2 Mo3 S3 149.02(12)
O3 Mo3 S3 87.00(12)
S4 Mo3 S3 102.97(6)
O5 Mo3 O4 165.89(18)
O2 Mo3 O4 68.17(15)
O3 Mo3 O4 69.63(14)
S4 Mo3 O4 86.16(10)
S3 Mo3 O4 84.73(11)
O5 Mo3 Mo4 101.03(15)
O2 Mo3 Mo4 140.14(11)
O3 Mo3 Mo4 137.67(12)
S4 Mo3 Mo4 52.26(4)
S3 Mo3 Mo4 52.20(4)
O4 Mo3 Mo4 93.07(10)
O6 Mo4 O8 100.6(2)
O6 Mo4 O7 97.37(18)
O8 Mo4 O7 70.27(16)
O6 Mo4 S3 102.53(15)
O8 Mo4 S3 90.50(12)
O7 Mo4 S3 154.60(12)
O6 Mo4 S4 104.49(17)
O8 Mo4 S4 147.97(12)
O7 Mo4 S4 86.92(12)
S3 Mo4 S4 102.99(6)
O6 Mo4 O9 164.42(18)
O8 Mo4 O9 67.82(15)
O7 Mo4 O9 69.32(14)
S3 Mo4 O9 88.39(11)
S4 Mo4 O9 83.45(11)
O6 Mo4 Mo3 101.63(16)
O8 Mo4 Mo3 139.97(11)
O7 Mo4 Mo3 137.94(12)
S3 Mo4 Mo3 52.33(4)
S4 Mo4 Mo3 52.15(4)
O9 Mo4 Mo3 93.82(10)
O10 Mo5 O8 99.42(18)
O10 Mo5 O7 97.49(19)
O8 Mo5 O7 70.52(16)
O10 Mo5 O9 165.99(18)
O8 Mo5 O9 69.54(15)
O7 Mo5 O9 71.06(15)
O10 Mo5 S6 102.85(17)
O8 Mo5 S6 90.18(12)
O7 Mo5 S6 154.03(11)
O9 Mo5 S6 86.20(11)
O10 Mo5 S5 103.96(15)
O8 Mo5 S5 150.54(12)
O7 Mo5 S5 88.72(12)
O9 Mo5 S5 84.28(11)
S6 Mo5 S5 101.69(6)
O10 Mo5 Mo6 98.23(15)
O8 Mo5 Mo6 141.13(12)
O7 Mo5 Mo6 140.25(11)
O9 Mo5 Mo6 95.76(10)
S6 Mo5 Mo6 52.10(4)
S5 Mo5 Mo6 52.07(4)
O11 Mo6 O35 102.02(19)
O11 Mo6 O36 99.42(19)
O35 Mo6 O36 71.21(16)
O11 Mo6 S6 102.80(16)
O35 Mo6 S6 149.47(12)
O36 Mo6 S6 87.39(12)
O11 Mo6 S5 102.42(16)
O35 Mo6 S5 88.60(12)
O36 Mo6 S5 152.90(12)
S6 Mo6 S5 103.07(6)
O11 Mo6 Mo5 96.90(15)
O35 Mo6 Mo5 140.10(12)
O36 Mo6 Mo5 139.41(11)
S6 Mo6 Mo5 52.71(4)
S5 Mo6 Mo5 52.90(4)
O12 Mo7 O35 92.50(19)
O12 Mo7 O36 94.92(19)
O35 Mo7 O36 69.83(15)
O12 Mo7 O13 166.18(19)
O35 Mo7 O13 75.39(16)
O36 Mo7 O13 74.84(16)
O12 Mo7 S8 102.29(16)
O35 Mo7 S8 156.52(12)
O36 Mo7 S8 90.59(11)
O13 Mo7 S8 87.32(12)
O12 Mo7 S7 102.20(16)
O35 Mo7 S7 92.93(12)
O36 Mo7 S7 156.28(12)
O13 Mo7 S7 85.31(12)
S8 Mo7 S7 101.50(6)
O12 Mo7 Mo8 92.30(15)
O35 Mo7 Mo8 145.54(11)
O36 Mo7 Mo8 143.49(11)
O13 Mo7 Mo8 101.45(11)
S8 Mo7 Mo8 52.92(4)
S7 Mo7 Mo8 52.75(4)
O14 Mo8 O16 101.14(19)
O14 Mo8 O15 96.9(2)
O16 Mo8 O15 71.65(16)
O14 Mo8 S7 102.78(17)
O16 Mo8 S7 89.29(13)
O15 Mo8 S7 154.93(13)
O14 Mo8 S8 103.67(17)
O16 Mo8 S8 149.69(12)
O15 Mo8 S8 88.23(12)
S7 Mo8 S8 101.82(6)
O14 Mo8 Mo7 93.88(16)
O16 Mo8 Mo7 141.86(12)
O15 Mo8 Mo7 141.18(12)
S7 Mo8 Mo7 53.05(4)
S8 Mo8 Mo7 52.96(4)
O17 Mo9 O15 98.2(2)
O17 Mo9 O16 99.50(19)
O15 Mo9 O16 71.38(16)
O17 Mo9 S10 102.29(16)
O15 Mo9 S10 86.06(12)
O16 Mo9 S10 150.58(12)
O17 Mo9 S9 102.50(16)
O15 Mo9 S9 154.42(12)
O16 Mo9 S9 90.43(13)
S10 Mo9 S9 103.76(6)
O17 Mo9 Mo10 99.48(16)
O15 Mo9 Mo10 137.58(12)
O16 Mo9 Mo10 141.48(12)
S10 Mo9 Mo10 52.60(4)
S9 Mo9 Mo10 52.77(4)
O18 Mo10 O20 97.05(19)
O18 Mo10 O19 99.09(19)
O20 Mo10 O19 69.43(17)
O18 Mo10 O21 166.37(19)
O20 Mo10 O21 71.68(15)
O19 Mo10 O21 70.11(15)
O18 Mo10 S10 102.28(16)
O20 Mo10 S10 153.82(12)
O19 Mo10 S10 90.04(13)
O21 Mo10 S10 86.40(11)
O18 Mo10 S9 103.78(16)
O20 Mo10 S9 88.74(13)
O19 Mo10 S9 150.12(13)
O21 Mo10 S9 84.05(11)
S10 Mo10 S9 103.42(6)
O18 Mo10 Mo9 100.53(16)
O20 Mo10 Mo9 140.22(12)
O19 Mo10 Mo9 140.59(12)
O21 Mo10 Mo9 93.09(10)
S10 Mo10 Mo9 52.49(4)
S9 Mo10 Mo9 52.52(4)
O27 Mo11 O20 99.66(19)
O27 Mo11 O19 99.8(2)
O20 Mo11 O19 69.13(17)
O27 Mo11 O21 167.75(19)
O20 Mo11 O21 71.26(15)
O19 Mo11 O21 69.55(15)
O27 Mo11 S11 103.55(17)
O20 Mo11 S11 87.80(13)
O19 Mo11 S11 149.56(12)
O21 Mo11 S11 84.68(11)
O27 Mo11 S12 101.91(16)
O20 Mo11 S12 152.56(12)
O19 Mo11 S12 90.54(13)
O21 Mo11 S12 84.68(11)
S11 Mo11 S12 103.29(6)
O27 Mo11 Mo12 99.29(15)
O20 Mo11 Mo12 139.20(12)
O19 Mo11 Mo12 141.15(12)
O21 Mo11 Mo12 92.92(10)
S11 Mo11 Mo12 52.66(4)
S12 Mo11 Mo12 52.44(5)
O28 Mo12 O29 97.55(19)
O28 Mo12 O30 95.2(2)
O29 Mo12 O30 71.69(16)
O28 Mo12 S12 102.66(18)
O29 Mo12 S12 89.31(13)
O30 Mo12 S12 155.51(12)
O28 Mo12 S11 100.90(16)
O29 Mo12 S11 154.26(12)
O30 Mo12 S11 88.80(12)
S12 Mo12 S11 103.85(6)
O28 Mo12 O24 165.34(19)
O29 Mo12 O24 71.93(15)
O30 Mo12 O24 72.03(15)
S12 Mo12 O24 87.70(11)
S11 Mo12 O24 86.39(11)
O28 Mo12 Mo11 97.70(16)
O29 Mo12 Mo11 141.61(13)
O30 Mo12 Mo11 141.03(11)
S12 Mo12 Mo11 52.97(4)
S11 Mo12 Mo11 52.71(4)
O24 Mo12 Mo11 96.82(10)
O31 Mo13 O29 102.0(2)
O31 Mo13 O30 103.3(2)
O29 Mo13 O30 72.60(17)
O31 Mo13 S13 105.87(17)
O29 Mo13 S13 86.54(13)
O30 Mo13 S13 147.02(13)
O31 Mo13 S14 104.84(17)
O29 Mo13 S14 148.33(12)
O30 Mo13 S14 84.97(12)
S13 Mo13 S14 101.89(6)
O31 Mo13 Mo14 98.66(16)
O29 Mo13 Mo14 138.22(12)
O30 Mo13 Mo14 136.22(12)
S13 Mo13 Mo14 52.81(4)
S14 Mo13 Mo14 52.73(4)
O32 Mo14 O38 96.99(19)
O32 Mo14 O37 94.41(19)
O38 Mo14 O37 70.45(16)
O32 Mo14 S14 102.60(16)
O38 Mo14 S14 91.93(12)
O37 Mo14 S14 156.97(12)
O32 Mo14 S13 101.75(16)
O38 Mo14 S13 153.85(12)
O37 Mo14 S13 89.93(12)
S14 Mo14 S13 101.49(6)
O32 Mo14 O33 168.96(18)
O38 Mo14 O33 74.60(16)
O37 Mo14 O33 76.18(16)
S14 Mo14 O33 85.06(12)
S13 Mo14 O33 84.22(12)
O32 Mo14 Mo13 93.39(15)
O38 Mo14 Mo13 144.50(11)
O37 Mo14 Mo13 142.41(12)
S14 Mo14 Mo13 52.62(4)
S13 Mo14 Mo13 52.48(4)
O33 Mo14 Mo13 97.59(11)
Mo1 S1 Mo2 75.14(5)
Mo1 S2 Mo2 75.33(5)
Mo4 S3 Mo3 75.48(5)
Mo3 S4 Mo4 75.58(5)
Mo6 S5 Mo5 75.03(5)
Mo6 S6 Mo5 75.19(5)
Mo8 S7 Mo7 74.20(5)
Mo8 S8 Mo7 74.12(5)
Mo9 S9 Mo10 74.71(5)
Mo9 S10 Mo10 74.91(5)
Mo12 S11 Mo11 74.63(5)
Mo12 S12 Mo11 74.59(5)
Mo13 S13 Mo14 74.71(5)
Mo13 S14 Mo14 74.65(5)
O4 C1 C2 132.2(6)
O4 C1 C4 135.8(6)
C2 C1 C4 92.0(5)
O9 C2 C1 133.1(6)
O9 C2 C3 135.3(6)
C1 C2 C3 91.5(5)
O26 C3 C2 135.9(6)
O26 C3 C4 135.8(6)
C2 C3 C4 88.3(5)
O25 C4 C1 136.3(6)
O25 C4 C3 135.5(6)
C1 C4 C3 88.2(5)
O21 C5 C6 133.6(6)
O21 C5 C8 134.3(6)
C6 C5 C8 92.1(5)
O24 C6 C5 136.5(6)
O24 C6 C7 134.1(6)
C5 C6 C7 89.4(5)
O23 C7 C6 133.5(6)
O23 C7 C8 137.1(6)
C6 C7 C8 89.3(5)
O22 C8 C5 134.2(5)
O22 C8 C7 136.7(6)
C5 C8 C7 89.1(5)
C11' C11 N1 75(3)
C11 C11' N1 76(3)
C12' C12 N1 91(4)
C12 C12' N1 68(4)
C24' C22 N4 62.8(10)
C24' C22 C22' 116.0(15)
N4 C22 C22' 60.0(8)
C23 C22' N4 59.7(9)
C23 C22' C22 115.0(13)
N4 C22' C22 56.9(8)
C23 C23' N4 64.0(10)
C23 C23' C24 117.4(15)
N4 C23' C24 57.1(8)
C23' C23 C22' 131.1(17)
C23' C23 N4 69.8(11)
C22' C23 N4 67.4(10)
C22 C24' C24 128.3(16)
C22 C24' N4 66.3(11)
C24 C24' N4 64.7(10)
C24' C24 N4 58.8(9)
C24' C24 C23' 110.3(13)
N4 C24 C23' 55.6(8)
C12 N1 C9 116.1(11)
C12 N1 C10 114.7(10)
C9 N1 C10 107.4(7)
C12 N1 C11' 88.7(15)
C9 N1 C11' 126.7(14)
C10 N1 C11' 102.2(13)
C12 N1 C11 107.1(11)
C9 N1 C11 98.6(10)
C10 N1 C11 111.8(8)
C11' N1 C11 28.4(11)
C12 N1 C12' 21.8(11)
C9 N1 C12' 99.3(12)
C10 N1 C12' 110.8(11)
C11' N1 C12' 110.3(16)
C11 N1 C12' 125.6(12)
C13 N2 C15 110.3(7)
C13 N2 C14 109.7(6)
C15 N2 C14 110.8(6)
C13 N2 C16 108.2(7)
C15 N2 C16 110.5(6)
C14 N2 C16 107.1(7)
C19 N3 C18 109.2(6)
C19 N3 C20 109.9(6)
C18 N3 C20 110.5(6)
C19 N3 C17 109.0(6)
C18 N3 C17 109.7(6)
C20 N3 C17 108.5(6)
C23 N4 C24' 140.6(14)
C23 N4 C22 114.3(9)
C24' N4 C22 50.9(12)
C23 N4 C21 108.5(8)
C24' N4 C21 110.8(13)
C22 N4 C21 106.9(7)
C23 N4 C23' 46.3(11)
C24' N4 C23' 118.9(16)
C22 N4 C23' 142.6(13)
C21 N4 C23' 109.8(11)
C23 N4 C24 110.5(8)
C24' N4 C24 56.4(12)
C22 N4 C24 105.6(8)
C21 N4 C24 110.9(8)
C23' N4 C24 67.3(11)
C23 N4 C22' 52.9(11)
C24' N4 C22' 108.3(15)
C22 N4 C22' 63.1(11)
C21 N4 C22' 112.0(11)
C23' N4 C22' 96.2(14)
C24 N4 C22' 137.0(12)
Mo3 O2 Mo2 102.16(18)
Mo3 O3 Mo2 100.02(16)
C1 O4 Mo2 135.9(4)
C1 O4 Mo3 134.2(4)
Mo2 O4 Mo3 89.65(14)
Mo5 O7 Mo4 100.24(16)
Mo5 O8 Mo4 101.37(17)
C2 O9 Mo5 137.0(4)
C2 O9 Mo4 133.2(4)
Mo5 O9 Mo4 89.80(14)
Mo9 O15 Mo8 104.89(18)
Mo8 O16 Mo9 105.56(18)
Mo10 O19 Mo11 100.16(18)
Mo10 O20 Mo11 100.59(18)
C5 O21 Mo10 136.6(4)
C5 O21 Mo11 133.9(4)
Mo10 O21 Mo11 89.44(14)
C6 O24 Mo12 126.3(4)
Mo13 O29 Mo12 107.50(19)
Mo13 O30 Mo12 105.53(18)
Mo6 O35 Mo7 105.67(18)
Mo6 O36 Mo7 104.83(17)
Mo1 O37 Mo14 104.89(19)
Mo1 O38 Mo14 104.97(17)

loop_
_geom_bond_atom_site_label_1
_geom_bond_atom_site_label_2
_geom_bond_distance
Mo1 O34 1.666(5)
Mo1 O38 2.082(4)
Mo1 O37 2.084(4)
Mo1 S1 2.3190(17)
Mo1 S2 2.3193(16)
Mo1 Mo2 2.8357(7)
Mo2 O1 1.680(4)
Mo2 O2 2.093(4)
Mo2 O3 2.134(4)
Mo2 O4 2.271(4)
Mo2 S2 2.3215(16)
Mo2 S1 2.3317(16)
Mo3 O5 1.692(4)
Mo3 O2 2.093(4)
Mo3 O3 2.117(4)
Mo3 S4 2.3135(16)
Mo3 S3 2.3200(17)
Mo3 O4 2.348(4)
Mo3 Mo4 2.8375(8)
Mo4 O6 1.683(4)
Mo4 O8 2.112(4)
Mo4 O7 2.129(4)
Mo4 S3 2.3159(16)
Mo4 S4 2.3169(17)
Mo4 O9 2.352(4)
Mo5 O10 1.676(4)
Mo5 O8 2.105(4)
Mo5 O7 2.123(4)
Mo5 O9 2.269(4)
Mo5 S6 2.3302(16)
Mo5 S5 2.3378(16)
Mo5 Mo6 2.8315(7)
Mo6 O11 1.674(4)
Mo6 O35 2.063(4)
Mo6 O36 2.080(4)
Mo6 S6 2.3111(16)
Mo6 S5 2.3118(16)
Mo7 O12 1.680(4)
Mo7 O35 2.104(4)
Mo7 O36 2.110(4)
Mo7 O13 2.281(4)
Mo7 S8 2.3245(16)
Mo7 S7 2.3262(16)
Mo7 Mo8 2.8008(8)
Mo8 O14 1.662(5)
Mo8 O16 2.067(4)
Mo8 O15 2.089(4)
Mo8 S7 2.3168(17)
Mo8 S8 2.3233(16)
Mo9 O17 1.675(4)
Mo9 O15 2.083(4)
Mo9 O16 2.087(4)
Mo9 S10 2.3160(17)
Mo9 S9 2.3190(17)
Mo9 Mo10 2.8188(8)
Mo10 O18 1.684(4)
Mo10 O20 2.105(4)
Mo10 O19 2.107(4)
Mo10 O21 2.295(4)
Mo10 S10 2.3193(17)
Mo10 S9 2.3266(17)
Mo11 O27 1.687(4)
Mo11 O20 2.109(4)
Mo11 O19 2.120(4)
Mo11 O21 2.312(4)
Mo11 S11 2.3209(18)
Mo11 S12 2.3294(17)
Mo11 Mo12 2.8129(8)
Mo12 O28 1.693(4)
Mo12 O29 2.085(4)
Mo12 O30 2.110(4)
Mo12 S12 2.3130(18)
Mo12 S11 2.3195(17)
Mo12 O24 2.394(4)
Mo13 O31 1.666(4)
Mo13 O29 2.061(4)
Mo13 O30 2.089(4)
Mo13 S13 2.3126(17)
Mo13 S14 2.3175(17)
Mo13 Mo14 2.8124(7)
Mo14 O32 1.683(4)
Mo14 O38 2.085(4)
Mo14 O37 2.086(4)
Mo14 S14 2.3208(16)
Mo14 S13 2.3227(17)
Mo14 O33 2.345(4)
C1 O4 1.261(7)
C1 C2 1.419(8)
C1 C4 1.455(8)
C2 O9 1.256(7)
C2 C3 1.459(8)
C3 O26 1.252(7)
C3 C4 1.508(9)
C4 O25 1.248(7)
C5 O21 1.253(7)
C5 C6 1.443(9)
C5 C8 1.449(8)
C6 O24 1.254(7)
C6 C7 1.479(9)
C7 O23 1.242(7)
C7 C8 1.483(9)
C8 O22 1.260(7)
C9 N1 1.485(12)
C10 N1 1.499(9)
C11 C11' 0.76(3)
C11 N1 1.546(16)
C11' N1 1.54(3)
C12 C12' 0.58(3)
C12 N1 1.46(2)
C12' N1 1.58(3)
C13 N2 1.475(10)
C14 N2 1.500(9)
C15 N2 1.494(9)
C16 N2 1.509(10)
C17 N3 1.493(9)
C18 N3 1.486(9)
C19 N3 1.481(10)
C20 N3 1.490(9)
C21 N4 1.512(10)
C22 C24' 1.28(3)
C22 N4 1.511(12)
C22 C22' 1.61(3)
C22' C23 1.35(3)
C22' N4 1.561(16)
C23' C23 1.17(3)
C23' N4 1.524(16)
C23' C24 1.70(3)
C23 N4 1.460(12)
C24' C24 1.43(3)
C24' N4 1.467(17)
C24 N4 1.550(12)
O40 O40' 0.917(18)
O41' O41 1.39(2)
O42' O42 1.33(3)
O43 O43' 0.848(19)

loop_
_geom_torsion_atom_site_label_1
_geom_torsion_atom_site_label_2
_geom_torsion_atom_site_label_3
_geom_torsion_atom_site_label_4
_geom_torsion
O34 Mo1 Mo2 O1 2.1(2)
O38 Mo1 Mo2 O1 -109.2(3)
O37 Mo1 Mo2 O1 117.9(2)
S1 Mo1 Mo2 O1 100.95(18)
S2 Mo1 Mo2 O1 -99.00(17)
O34 Mo1 Mo2 O2 121.3(2)
O38 Mo1 Mo2 O2 10.0(3)
O37 Mo1 Mo2 O2 -122.9(3)
S1 Mo1 Mo2 O2 -139.8(2)
S2 Mo1 Mo2 O2 20.2(2)
O34 Mo1 Mo2 O3 -110.7(2)
O38 Mo1 Mo2 O3 138.0(3)
O37 Mo1 Mo2 O3 5.0(2)
S1 Mo1 Mo2 O3 -11.87(17)
S2 Mo1 Mo2 O3 148.18(17)
O34 Mo1 Mo2 O4 -176.1(2)
O38 Mo1 Mo2 O4 72.6(2)
O37 Mo1 Mo2 O4 -60.3(2)
S1 Mo1 Mo2 O4 -77.24(12)
S2 Mo1 Mo2 O4 82.82(12)
O34 Mo1 Mo2 S2 101.10(17)
O38 Mo1 Mo2 S2 -10.2(2)
O37 Mo1 Mo2 S2 -143.15(19)
S1 Mo1 Mo2 S2 -160.05(8)
O34 Mo1 Mo2 S1 -98.85(18)
O38 Mo1 Mo2 S1 149.9(2)
O37 Mo1 Mo2 S1 16.90(18)
S2 Mo1 Mo2 S1 160.05(8)
O5 Mo3 Mo4 O6 -1.7(2)
O2 Mo3 Mo4 O6 -123.3(2)
O3 Mo3 Mo4 O6 115.2(2)
S4 Mo3 Mo4 O6 -99.41(16)
S3 Mo3 Mo4 O6 96.94(16)
O4 Mo3 Mo4 O6 177.85(18)
O5 Mo3 Mo4 O8 -124.2(2)
O2 Mo3 Mo4 O8 114.2(2)
O3 Mo3 Mo4 O8 -7.4(2)
S4 Mo3 Mo4 O8 138.08(18)
S3 Mo3 Mo4 O8 -25.57(18)
O4 Mo3 Mo4 O8 55.3(2)
O5 Mo3 Mo4 O7 113.4(2)
O2 Mo3 Mo4 O7 -8.2(2)
O3 Mo3 Mo4 O7 -129.8(2)
S4 Mo3 Mo4 O7 15.66(17)
S3 Mo3 Mo4 O7 -147.99(17)
O4 Mo3 Mo4 O7 -67.08(19)
O5 Mo3 Mo4 S3 -98.61(15)
O2 Mo3 Mo4 S3 139.80(18)
O3 Mo3 Mo4 S3 18.21(17)
S4 Mo3 Mo4 S3 163.65(7)
O4 Mo3 Mo4 S3 80.91(11)
O5 Mo3 Mo4 S4 97.74(15)
O2 Mo3 Mo4 S4 -23.85(18)
O3 Mo3 Mo4 S4 -145.44(17)
S3 Mo3 Mo4 S4 -163.65(7)
O4 Mo3 Mo4 S4 -82.74(11)
O5 Mo3 Mo4 O9 176.39(18)
O2 Mo3 Mo4 O9 54.8(2)
O3 Mo3 Mo4 O9 -66.79(19)
S4 Mo3 Mo4 O9 78.65(11)
S3 Mo3 Mo4 O9 -85.00(11)
O4 Mo3 Mo4 O9 -4.09(14)
O10 Mo5 Mo6 O11 0.9(2)
O8 Mo5 Mo6 O11 117.2(2)
O7 Mo5 Mo6 O11 -111.4(2)
O9 Mo5 Mo6 O11 -178.51(19)
S6 Mo5 Mo6 O11 100.86(17)
S5 Mo5 Mo6 O11 -100.37(17)
O10 Mo5 Mo6 O35 119.1(2)
O8 Mo5 Mo6 O35 -124.6(3)
O7 Mo5 Mo6 O35 6.8(3)
O9 Mo5 Mo6 O35 -60.4(2)
S6 Mo5 Mo6 O35 -141.00(19)
S5 Mo5 Mo6 O35 17.77(19)
O10 Mo5 Mo6 O36 -112.3(2)
O8 Mo5 Mo6 O36 4.0(3)
O7 Mo5 Mo6 O36 135.4(2)
O9 Mo5 Mo6 O36 68.2(2)
S6 Mo5 Mo6 O36 -12.38(19)
S5 Mo5 Mo6 O36 146.38(19)
O10 Mo5 Mo6 S6 -99.91(17)
O8 Mo5 Mo6 S6 16.38(19)
O7 Mo5 Mo6 S6 147.75(18)
O9 Mo5 Mo6 S6 80.63(12)
S5 Mo5 Mo6 S6 158.77(8)
O10 Mo5 Mo6 S5 101.32(17)
O8 Mo5 Mo6 S5 -142.38(19)
O7 Mo5 Mo6 S5 -11.02(17)
O9 Mo5 Mo6 S5 -78.14(12)
S6 Mo5 Mo6 S5 -158.77(8)
O12 Mo7 Mo8 O14 0.5(2)
O35 Mo7 Mo8 O14 -97.3(3)
O36 Mo7 Mo8 O14 102.0(3)
O13 Mo7 Mo8 O14 -178.1(2)
S8 Mo7 Mo8 O14 104.21(18)
S7 Mo7 Mo8 O14 -103.09(18)
O12 Mo7 Mo8 O16 114.1(2)
O35 Mo7 Mo8 O16 16.3(3)
O36 Mo7 Mo8 O16 -144.4(3)
O13 Mo7 Mo8 O16 -64.5(2)
S8 Mo7 Mo8 O16 -142.21(19)
S7 Mo7 Mo8 O16 10.50(19)
O12 Mo7 Mo8 O15 -105.6(2)
O35 Mo7 Mo8 O15 156.6(3)
O36 Mo7 Mo8 O15 -4.1(3)
O13 Mo7 Mo8 O15 75.8(2)
S8 Mo7 Mo8 O15 -1.9(2)
S7 Mo7 Mo8 O15 150.8(2)
O12 Mo7 Mo8 S7 103.60(17)
O35 Mo7 Mo8 S7 5.8(2)
O36 Mo7 Mo8 S7 -154.9(2)
O13 Mo7 Mo8 S7 -75.00(13)
S8 Mo7 Mo8 S7 -152.71(8)
O12 Mo7 Mo8 S8 -103.69(17)
O35 Mo7 Mo8 S8 158.5(2)
O36 Mo7 Mo8 S8 -2.2(2)
O13 Mo7 Mo8 S8 77.70(13)
S7 Mo7 Mo8 S8 152.71(8)
O17 Mo9 Mo10 O18 -0.8(2)
O15 Mo9 Mo10 O18 112.7(2)
O16 Mo9 Mo10 O18 -119.4(2)
S10 Mo9 Mo10 O18 97.47(17)
S9 Mo9 Mo10 O18 -99.37(17)
O17 Mo9 Mo10 O20 113.9(2)
O15 Mo9 Mo10 O20 -132.6(2)
O16 Mo9 Mo10 O20 -4.7(3)
S10 Mo9 Mo10 O20 -147.79(19)
S9 Mo9 Mo10 O20 15.37(18)
O17 Mo9 Mo10 O19 -119.5(2)
O15 Mo9 Mo10 O19 -6.0(3)
O16 Mo9 Mo10 O19 122.0(3)
S10 Mo9 Mo10 O19 -21.17(19)
S9 Mo9 Mo10 O19 142.0(2)
O17 Mo9 Mo10 O21 178.65(19)
O15 Mo9 Mo10 O21 -67.9(2)
O16 Mo9 Mo10 O21 60.1(2)
S10 Mo9 Mo10 O21 -83.07(12)
S9 Mo9 Mo10 O21 80.09(12)
O17 Mo9 Mo10 S10 -98.28(17)
O15 Mo9 Mo10 S10 15.19(18)
O16 Mo9 Mo10 S10 143.13(19)
S9 Mo9 Mo10 S10 163.16(8)
O17 Mo9 Mo10 S9 98.56(17)
O15 Mo9 Mo10 S9 -147.97(18)
O16 Mo9 Mo10 S9 -20.03(18)
S10 Mo9 Mo10 S9 -163.16(8)
O27 Mo11 Mo12 O28 2.1(2)
O20 Mo11 Mo12 O28 -114.6(2)
O19 Mo11 Mo12 O28 120.7(2)
O21 Mo11 Mo12 O28 -178.9(2)
S11 Mo11 Mo12 O28 -97.87(18)
S12 Mo11 Mo12 O28 100.07(18)
O27 Mo11 Mo12 O29 -110.5(2)
O20 Mo11 Mo12 O29 132.8(2)
O19 Mo11 Mo12 O29 8.1(3)
O21 Mo11 Mo12 O29 68.5(2)
S11 Mo11 Mo12 O29 149.54(19)
S12 Mo11 Mo12 O29 -12.52(19)
O27 Mo11 Mo12 O30 110.4(2)
O20 Mo11 Mo12 O30 -6.3(3)
O19 Mo11 Mo12 O30 -131.0(3)
O21 Mo11 Mo12 O30 -70.6(2)
S11 Mo11 Mo12 O30 10.42(19)
S12 Mo11 Mo12 O30 -151.64(19)
O27 Mo11 Mo12 S12 -97.93(17)
O20 Mo11 Mo12 S12 145.34(18)
O19 Mo11 Mo12 S12 20.64(18)
O21 Mo11 Mo12 S12 81.01(12)
S11 Mo11 Mo12 S12 162.06(8)
O27 Mo11 Mo12 S11 100.01(17)
O20 Mo11 Mo12 S11 -16.72(18)
O19 Mo11 Mo12 S11 -141.42(19)
O21 Mo11 Mo12 S11 -81.05(12)
S12 Mo11 Mo12 S11 -162.06(8)
O27 Mo11 Mo12 O24 -179.83(19)
O20 Mo11 Mo12 O24 63.4(2)
O19 Mo11 Mo12 O24 -61.3(2)
O21 Mo11 Mo12 O24 -0.89(15)
S11 Mo11 Mo12 O24 80.16(12)
S12 Mo11 Mo12 O24 -81.90(12)
O31 Mo13 Mo14 O32 -1.2(2)
O29 Mo13 Mo14 O32 117.8(2)
O30 Mo13 Mo14 O32 -120.9(2)
S13 Mo13 Mo14 O32 102.23(17)
S14 Mo13 Mo14 O32 -103.28(17)
O31 Mo13 Mo14 O38 105.9(3)
O29 Mo13 Mo14 O38 -135.1(3)
O30 Mo13 Mo14 O38 -13.9(3)
S13 Mo13 Mo14 O38 -150.7(2)
S14 Mo13 Mo14 O38 3.7(2)
O31 Mo13 Mo14 O37 -102.9(3)
O29 Mo13 Mo14 O37 16.1(3)
O30 Mo13 Mo14 O37 137.4(3)
S13 Mo13 Mo14 O37 0.5(2)
S14 Mo13 Mo14 O37 155.0(2)
O31 Mo13 Mo14 S14 102.11(18)
O29 Mo13 Mo14 S14 -138.89(18)
O30 Mo13 Mo14 S14 -17.60(18)
S13 Mo13 Mo14 S14 -154.49(8)
O31 Mo13 Mo14 S13 -103.40(18)
O29 Mo13 Mo14 S13 15.60(18)
O30 Mo13 Mo14 S13 136.89(19)
S14 Mo13 Mo14 S13 154.49(8)
O31 Mo13 Mo14 O33 179.9(2)
O29 Mo13 Mo14 O33 -61.1(2)
O30 Mo13 Mo14 O33 60.2(2)
S13 Mo13 Mo14 O33 -76.68(13)
S14 Mo13 Mo14 O33 77.81(12)
O34 Mo1 S1 Mo2 90.23(16)
O38 Mo1 S1 Mo2 -135.9(3)
O37 Mo1 S1 Mo2 -169.05(12)
S2 Mo1 S1 Mo2 -16.08(6)
O1 Mo2 S1 Mo1 -90.91(17)
O2 Mo2 S1 Mo1 128.9(2)
O3 Mo2 S1 Mo1 172.35(11)
O4 Mo2 S1 Mo1 101.41(11)
S2 Mo2 S1 Mo1 16.04(6)
O34 Mo1 S2 Mo2 -88.80(17)
O38 Mo1 S2 Mo2 173.84(12)
O37 Mo1 S2 Mo2 125.7(3)
S1 Mo1 S2 Mo2 16.14(6)
O1 Mo2 S2 Mo1 92.11(16)
O2 Mo2 S2 Mo1 -167.53(12)
O3 Mo2 S2 Mo1 -128.1(3)
O4 Mo2 S2 Mo1 -97.92(11)
S1 Mo2 S2 Mo1 -16.02(6)
O6 Mo4 S3 Mo3 -95.13(17)
O8 Mo4 S3 Mo3 163.88(11)
O7 Mo4 S3 Mo3 124.1(3)
S4 Mo4 S3 Mo3 13.19(6)
O9 Mo4 S3 Mo3 96.08(11)
O5 Mo3 S3 Mo4 93.60(15)
O2 Mo3 S3 Mo4 -126.5(2)
O3 Mo3 S3 Mo4 -167.83(11)
S4 Mo3 S3 Mo4 -13.20(6)
O4 Mo3 S3 Mo4 -98.03(10)
O5 Mo3 S4 Mo4 -94.14(16)
O2 Mo3 S4 Mo4 164.98(12)
O3 Mo3 S4 Mo4 122.7(3)
S3 Mo3 S4 Mo4 13.19(6)
O4 Mo3 S4 Mo4 96.89(11)
O6 Mo4 S4 Mo3 93.61(15)
O8 Mo4 S4 Mo3 -125.9(2)
O7 Mo4 S4 Mo3 -169.56(11)
S3 Mo4 S4 Mo3 -13.22(6)
O9 Mo4 S4 Mo3 -100.04(10)
O11 Mo6 S5 Mo5 89.30(16)
O35 Mo6 S5 Mo5 -168.71(12)
O36 Mo6 S5 Mo5 -127.7(3)
S6 Mo6 S5 Mo5 -17.21(6)
O10 Mo5 S5 Mo6 -89.62(17)
O8 Mo5 S5 Mo6 128.9(2)
O7 Mo5 S5 Mo6 172.98(11)
O9 Mo5 S5 Mo6 101.88(11)
S6 Mo5 S5 Mo6 16.97(6)
O11 Mo6 S6 Mo5 -88.96(16)
O35 Mo6 S6 Mo5 127.4(2)
O36 Mo6 S6 Mo5 171.97(12)
S5 Mo6 S6 Mo5 17.25(6)
O10 Mo5 S6 Mo6 90.49(15)
O8 Mo5 S6 Mo6 -169.80(12)
O7 Mo5 S6 Mo6 -128.8(3)
O9 Mo5 S6 Mo6 -100.32(11)
S5 Mo5 S6 Mo6 -16.96(6)
O14 Mo8 S7 Mo7 85.19(17)
O16 Mo8 S7 Mo7 -173.54(12)
O15 Mo8 S7 Mo7 -133.9(3)
S8 Mo8 S7 Mo7 -21.96(6)
O12 Mo7 S7 Mo8 -83.52(16)
O35 Mo7 S7 Mo8 -176.71(12)
O36 Mo7 S7 Mo8 141.2(3)
O13 Mo7 S7 Mo8 108.22(12)
S8 Mo7 S7 Mo8 21.92(6)
O14 Mo8 S8 Mo7 -84.48(17)
O16 Mo8 S8 Mo7 131.4(2)
O15 Mo8 S8 Mo7 178.82(12)
S7 Mo8 S8 Mo7 21.99(6)
O12 Mo7 S8 Mo8 83.50(16)
O35 Mo7 S8 Mo8 -148.7(3)
O36 Mo7 S8 Mo8 178.67(12)
O13 Mo7 S8 Mo8 -106.53(12)
S7 Mo7 S8 Mo8 -21.87(6)
O17 Mo9 S9 Mo10 -92.49(17)
O15 Mo9 S9 Mo10 124.1(3)
O16 Mo9 S9 Mo10 167.69(12)
S10 Mo9 S9 Mo10 13.71(6)
O18 Mo10 S9 Mo9 92.81(17)
O20 Mo10 S9 Mo9 -170.24(12)
O19 Mo10 S9 Mo9 -128.3(2)
O21 Mo10 S9 Mo9 -98.52(11)
S10 Mo10 S9 Mo9 -13.67(6)
O17 Mo9 S10 Mo10 92.61(17)
O15 Mo9 S10 Mo10 -169.80(12)
O16 Mo9 S10 Mo10 -130.5(3)
S9 Mo9 S10 Mo10 -13.74(6)
O18 Mo10 S10 Mo9 -93.94(16)
O20 Mo10 S10 Mo9 129.4(3)
O19 Mo10 S10 Mo9 166.74(12)
O21 Mo10 S10 Mo9 96.68(11)
S9 Mo10 S10 Mo9 13.67(6)
O28 Mo12 S11 Mo11 91.43(17)
O29 Mo12 S11 Mo11 -133.5(3)
O30 Mo12 S11 Mo11 -173.47(12)
S12 Mo12 S11 Mo11 -14.67(6)
O24 Mo12 S11 Mo11 -101.40(11)
O27 Mo11 S11 Mo12 -91.44(16)
O20 Mo11 S11 Mo12 169.16(12)
O19 Mo11 S11 Mo12 129.4(2)
O21 Mo11 S11 Mo12 97.77(10)
S12 Mo11 S11 Mo12 14.53(6)
O28 Mo12 S12 Mo11 -90.16(16)
O29 Mo12 S12 Mo11 172.26(12)
O30 Mo12 S12 Mo11 133.9(3)
S11 Mo12 S12 Mo11 14.62(6)
O24 Mo12 S12 Mo11 100.32(10)
O27 Mo11 S12 Mo12 92.63(17)
O20 Mo11 S12 Mo12 -126.2(3)
O19 Mo11 S12 Mo12 -167.22(12)
O21 Mo11 S12 Mo12 -97.82(11)
S11 Mo11 S12 Mo12 -14.57(6)
O31 Mo13 S13 Mo14 88.89(17)
O29 Mo13 S13 Mo14 -169.66(12)
O30 Mo13 S13 Mo14 -119.7(2)
S14 Mo13 S13 Mo14 -20.50(6)
O32 Mo14 S13 Mo13 -85.21(16)
O38 Mo14 S13 Mo13 139.9(3)
O37 Mo14 S13 Mo13 -179.70(12)
S14 Mo14 S13 Mo13 20.44(6)
O33 Mo14 S13 Mo13 104.19(11)
O31 Mo13 S14 Mo14 -89.65(17)
O29 Mo13 S14 Mo14 123.5(2)
O30 Mo13 S14 Mo14 167.88(13)
S13 Mo13 S14 Mo14 20.52(6)
O32 Mo14 S14 Mo13 84.58(16)
O38 Mo14 S14 Mo13 -177.82(12)
O37 Mo14 S14 Mo13 -138.8(3)
S13 Mo14 S14 Mo13 -20.40(6)
O33 Mo14 S14 Mo13 -103.47(12)
O4 C1 C2 O9 -0.4(12)
C4 C1 C2 O9 178.5(7)
O4 C1 C2 C3 -179.0(7)
C4 C1 C2 C3 -0.1(5)
O9 C2 C3 O26 0.5(12)
C1 C2 C3 O26 179.1(7)
O9 C2 C3 C4 -178.4(7)
C1 C2 C3 C4 0.1(4)
O4 C1 C4 O25 0.8(13)
C2 C1 C4 O25 -178.0(7)
O4 C1 C4 C3 178.9(7)
C2 C1 C4 C3 0.1(5)
O26 C3 C4 O25 -1.0(12)
C2 C3 C4 O25 178.0(7)
O26 C3 C4 C1 -179.1(7)
C2 C3 C4 C1 -0.1(4)
O21 C5 C6 O24 -0.5(13)
C8 C5 C6 O24 -179.4(8)
O21 C5 C6 C7 -179.8(7)
C8 C5 C6 C7 1.2(5)
O24 C6 C7 O23 0.1(14)
C5 C6 C7 O23 179.4(8)
O24 C6 C7 C8 179.4(7)
C5 C6 C7 C8 -1.2(5)
O21 C5 C8 O22 0.2(12)
C6 C5 C8 O22 179.2(7)
O21 C5 C8 C7 179.8(7)
C6 C5 C8 C7 -1.2(5)
O23 C7 C8 O22 0.1(14)
C6 C7 C8 O22 -179.2(7)
O23 C7 C8 C5 -179.5(9)
C6 C7 C8 C5 1.2(5)
C24' C22 C22' C23 15(3)
N4 C22 C22' C23 -14.7(15)
C24' C22 C22' N4 29.6(18)
N4 C23' C23 C22' 30(2)
C24 C23' C23 C22' 9(4)
C24 C23' C23 N4 -20.9(15)
N4 C22' C23 C23' -31(2)
C22 C22' C23 C23' -16(4)
C22 C22' C23 N4 14.3(14)
N4 C22 C24' C24 20(2)
C22' C22 C24' C24 -9(4)
C22' C22 C24' N4 -28.8(18)
C22 C24' C24 N4 -20(2)
C22 C24' C24 C23' 2(3)
N4 C24' C24 C23' 22.0(16)
C23 C23' C24 C24' 0(3)
N4 C23' C24 C24' -22.8(16)
C23 C23' C24 N4 22.5(17)
C12' C12 N1 C9 -42(4)
C12' C12 N1 C10 84(4)
C12' C12 N1 C11' -173(4)
C12' C12 N1 C11 -151(4)
C11 C11' N1 C12 131(3)
C11 C11' N1 C9 9(4)
C11 C11' N1 C10 -114(3)
C11 C11' N1 C12' 129(3)
C11' C11 N1 C12 -52(3)
C11' C11 N1 C9 -172(3)
C11' C11 N1 C10 75(3)
C11' C11 N1 C12' -64(3)
C12 C12' N1 C9 143(4)
C12 C12' N1 C10 -105(4)
C12 C12' N1 C11' 8(4)
C12 C12' N1 C11 35(4)
C23' C23 N4 C24' 84(3)
C22' C23 N4 C24' -72(2)
C23' C23 N4 C22 140.8(16)
C22' C23 N4 C22 -15.1(16)
C23' C23 N4 C21 -100.0(16)
C22' C23 N4 C21 104.1(14)
C22' C23 N4 C23' -156(2)
C23' C23 N4 C24 21.8(17)
C22' C23 N4 C24 -134.1(15)
C23' C23 N4 C22' 156(2)
C22 C24' N4 C23 81(2)
C24 C24' N4 C23 -82(2)
C24 C24' N4 C22 -163(2)
C22 C24' N4 C21 -95.3(13)
C24 C24' N4 C21 101.9(11)
C22 C24' N4 C23' 136.2(16)
C24 C24' N4 C23' -26.6(19)
C22 C24' N4 C24 163(2)
C22 C24' N4 C22' 28.0(18)
C24 C24' N4 C22' -134.8(14)
C24' C22 N4 C23 -136.5(17)
C22' C22 N4 C23 13.5(14)
C22' C22 N4 C24' 150(2)
C24' C22 N4 C21 103.4(17)
C22' C22 N4 C21 -106.6(13)
C24' C22 N4 C23' -88(2)
C22' C22 N4 C23' 62(2)
C24' C22 N4 C24 -14.8(17)
C22' C22 N4 C24 135.2(13)
C24' C22 N4 C22' -150(2)
C24 C23' N4 C23 157.8(17)
C23 C23' N4 C24' -134.0(18)
C24 C23' N4 C24' 23.9(17)
C23 C23' N4 C22 -72(2)
C24 C23' N4 C22 86.1(19)
C23 C23' N4 C21 97.0(14)
C24 C23' N4 C21 -105.1(9)
C23 C23' N4 C24 -157.8(17)
C23 C23' N4 C22' -19.1(17)
C24 C23' N4 C22' 138.7(12)
C24' C24 N4 C23 137.9(16)
C23' C24 N4 C23 -16.9(13)
C23' C24 N4 C24' -154.8(19)
C24' C24 N4 C22 13.8(16)
C23' C24 N4 C22 -141.1(13)
C24' C24 N4 C21 -101.6(15)
C23' C24 N4 C21 103.5(12)
C24' C24 N4 C23' 154.8(19)
C24' C24 N4 C22' 81(2)
C23' C24 N4 C22' -74.0(19)
C22 C22' N4 C23 -164.5(16)
C23 C22' N4 C24' 140.4(16)
C22 C22' N4 C24' -24.1(16)
C23 C22' N4 C22 164.5(16)
C23 C22' N4 C21 -97.1(12)
C22 C22' N4 C21 98.4(10)
C23 C22' N4 C23' 17.3(15)
C22 C22' N4 C23' -147.3(13)
C23 C22' N4 C24 80.4(18)
C22 C22' N4 C24 -84.1(16)
O5 Mo3 O2 Mo2 128.32(19)
O3 Mo3 O2 Mo2 32.45(16)
S4 Mo3 O2 Mo2 -128.58(14)
S3 Mo3 O2 Mo2 -12.1(3)
O4 Mo3 O2 Mo2 -42.87(15)
Mo4 Mo3 O2 Mo2 -109.94(16)
O1 Mo2 O2 Mo3 -126.1(2)
O3 Mo2 O2 Mo3 -32.24(16)
O4 Mo2 O2 Mo3 44.13(16)
S2 Mo2 O2 Mo3 130.70(14)
S1 Mo2 O2 Mo3 14.9(3)
Mo1 Mo2 O2 Mo3 114.83(16)
O5 Mo3 O3 Mo2 -129.5(2)
O2 Mo3 O3 Mo2 -31.50(16)
S4 Mo3 O3 Mo2 14.2(4)
S3 Mo3 O3 Mo2 127.31(14)
O4 Mo3 O3 Mo2 41.82(15)
Mo4 Mo3 O3 Mo2 112.99(15)
O1 Mo2 O3 Mo3 129.6(2)
O2 Mo2 O3 Mo3 31.57(16)
O4 Mo2 O3 Mo3 -43.16(15)
S2 Mo2 O3 Mo3 -11.1(4)
S1 Mo2 O3 Mo3 -126.12(14)
Mo1 Mo2 O3 Mo3 -116.76(14)
C2 C1 O4 Mo2 -177.3(4)
C4 C1 O4 Mo2 4.3(11)
C2 C1 O4 Mo3 -5.7(10)
C4 C1 O4 Mo3 175.9(5)
O1 Mo2 O4 C1 -179.7(8)
O2 Mo2 O4 C1 136.7(6)
O3 Mo2 O4 C1 -148.6(6)
S2 Mo2 O4 C1 44.7(5)
S1 Mo2 O4 C1 -58.1(5)
Mo1 Mo2 O4 C1 -7.1(5)
O1 Mo2 O4 Mo3 6.3(8)
O2 Mo2 O4 Mo3 -37.34(14)
O3 Mo2 O4 Mo3 37.39(14)
S2 Mo2 O4 Mo3 -129.28(11)
S1 Mo2 O4 Mo3 127.91(11)
Mo1 Mo2 O4 Mo3 178.91(9)
O5 Mo3 O4 C1 -174.5(7)
O2 Mo3 O4 C1 -136.4(5)
O3 Mo3 O4 C1 147.7(5)
S4 Mo3 O4 C1 -44.4(5)
S3 Mo3 O4 C1 59.0(5)
Mo4 Mo3 O4 C1 7.4(5)
O5 Mo3 O4 Mo2 -0.3(8)
O2 Mo3 O4 Mo2 37.80(14)
O3 Mo3 O4 Mo2 -38.10(15)
S4 Mo3 O4 Mo2 129.74(11)
S3 Mo3 O4 Mo2 -126.85(11)
Mo4 Mo3 O4 Mo2 -178.43(10)
O10 Mo5 O7 Mo4 128.7(2)
O8 Mo5 O7 Mo4 31.31(16)
O9 Mo5 O7 Mo4 -42.99(15)
S6 Mo5 O7 Mo4 -12.8(4)
S5 Mo5 O7 Mo4 -127.39(14)
Mo6 Mo5 O7 Mo4 -118.72(14)
O6 Mo4 O7 Mo5 -129.9(2)
O8 Mo4 O7 Mo5 -31.25(16)
S3 Mo4 O7 Mo5 11.6(4)
S4 Mo4 O7 Mo5 125.85(14)
O9 Mo4 O7 Mo5 41.69(15)
Mo3 Mo4 O7 Mo5 113.52(15)
O10 Mo5 O8 Mo4 -126.4(2)
O7 Mo5 O8 Mo4 -31.72(16)
O9 Mo5 O8 Mo4 44.66(15)
S6 Mo5 O8 Mo4 130.54(14)
S5 Mo5 O8 Mo4 15.9(3)
Mo6 Mo5 O8 Mo4 117.68(15)
O6 Mo4 O8 Mo5 125.77(19)
O7 Mo4 O8 Mo5 31.67(15)
S3 Mo4 O8 Mo5 -131.38(14)
S4 Mo4 O8 Mo5 -15.4(3)
O9 Mo4 O8 Mo5 -43.32(15)
Mo3 Mo4 O8 Mo5 -111.41(15)
C1 C2 O9 Mo5 -178.2(5)
C3 C2 O9 Mo5 -0.2(11)
C1 C2 O9 Mo4 1.1(10)
C3 C2 O9 Mo4 179.1(5)
O10 Mo5 O9 C2 -179.5(8)
O8 Mo5 O9 C2 141.2(6)
O7 Mo5 O9 C2 -143.1(6)
S6 Mo5 O9 C2 49.6(5)
S5 Mo5 O9 C2 -52.5(5)
Mo6 Mo5 O9 C2 -1.7(5)
O10 Mo5 O9 Mo4 1.1(8)
O8 Mo5 O9 Mo4 -38.22(14)
O7 Mo5 O9 Mo4 37.40(14)
S6 Mo5 O9 Mo4 -129.84(11)
S5 Mo5 O9 Mo4 128.00(11)
Mo6 Mo5 O9 Mo4 178.88(9)
O6 Mo4 O9 C2 175.3(7)
O8 Mo4 O9 C2 -140.9(5)
O7 Mo4 O9 C2 142.8(5)
S3 Mo4 O9 C2 -49.7(5)
S4 Mo4 O9 C2 53.6(5)
Mo3 Mo4 O9 C2 2.4(5)
O6 Mo4 O9 Mo5 -5.2(7)
O8 Mo4 O9 Mo5 38.61(14)
O7 Mo4 O9 Mo5 -37.75(15)
S3 Mo4 O9 Mo5 129.81(11)
S4 Mo4 O9 Mo5 -126.92(12)
Mo3 Mo4 O9 Mo5 -178.12(10)
O17 Mo9 O15 Mo8 -116.7(2)
O16 Mo9 O15 Mo8 -19.41(16)
S10 Mo9 O15 Mo8 141.41(16)
S9 Mo9 O15 Mo8 27.3(4)
Mo10 Mo9 O15 Mo8 129.37(12)
O14 Mo8 O15 Mo9 119.1(2)
O16 Mo8 O15 Mo9 19.57(17)
S7 Mo8 O15 Mo9 -22.7(4)
S8 Mo8 O15 Mo9 -137.39(16)
Mo7 Mo8 O15 Mo9 -135.89(12)
O14 Mo8 O16 Mo9 -113.3(2)
O15 Mo8 O16 Mo9 -19.60(17)
S7 Mo8 O16 Mo9 143.84(16)
S8 Mo8 O16 Mo9 31.2(4)
Mo7 Mo8 O16 Mo9 135.46(12)
O17 Mo9 O16 Mo8 115.3(2)
O15 Mo9 O16 Mo8 19.69(17)
S10 Mo9 O16 Mo8 -22.1(4)
S9 Mo9 O16 Mo8 -141.99(16)
Mo10 Mo9 O16 Mo8 -126.17(14)
O18 Mo10 O19 Mo11 128.1(2)
O20 Mo10 O19 Mo11 33.93(16)
O21 Mo10 O19 Mo11 -43.30(16)
S10 Mo10 O19 Mo11 -129.46(14)
S9 Mo10 O19 Mo11 -11.6(3)
Mo9 Mo10 O19 Mo11 -112.81(16)
O27 Mo11 O19 Mo10 -130.6(2)
O20 Mo11 O19 Mo10 -33.94(16)
O21 Mo11 O19 Mo10 43.07(15)
S11 Mo11 O19 Mo10 9.2(3)
S12 Mo11 O19 Mo10 127.19(14)
Mo12 Mo11 O19 Mo10 110.96(16)
O18 Mo10 O20 Mo11 -131.3(2)
O19 Mo10 O20 Mo11 -34.18(17)
O21 Mo10 O20 Mo11 40.83(15)
S10 Mo10 O20 Mo11 6.2(4)
S9 Mo10 O20 Mo11 124.98(15)
Mo9 Mo10 O20 Mo11 112.84(16)
O27 Mo11 O20 Mo10 130.9(2)
O19 Mo11 O20 Mo10 34.03(16)
O21 Mo11 O20 Mo10 -40.57(16)
S11 Mo11 O20 Mo10 -125.70(15)
S12 Mo11 O20 Mo10 -10.5(4)
Mo12 Mo11 O20 Mo10 -112.47(16)
C6 C5 O21 Mo10 -175.2(5)
C8 C5 O21 Mo10 3.4(11)
C6 C5 O21 Mo11 1.5(10)
C8 C5 O21 Mo11 -180.0(5)
O18 Mo10 O21 C5 177.0(8)
O20 Mo10 O21 C5 141.7(6)
O19 Mo10 O21 C5 -144.2(6)
S10 Mo10 O21 C5 -52.8(6)
S9 Mo10 O21 C5 51.1(5)
Mo9 Mo10 O21 C5 -0.7(6)
O18 Mo10 O21 Mo11 -0.6(9)
O20 Mo10 O21 Mo11 -35.88(15)
O19 Mo10 O21 Mo11 38.23(15)
S10 Mo10 O21 Mo11 129.58(11)
S9 Mo10 O21 Mo11 -126.52(12)
Mo9 Mo10 O21 Mo11 -178.33(10)
O27 Mo11 O21 C5 174.8(9)
O20 Mo11 O21 C5 -141.8(6)
O19 Mo11 O21 C5 144.1(6)
S11 Mo11 O21 C5 -52.3(5)
S12 Mo11 O21 C5 51.6(5)
Mo12 Mo11 O21 C5 -0.3(5)
O27 Mo11 O21 Mo10 -7.5(10)
O20 Mo11 O21 Mo10 35.91(15)
O19 Mo11 O21 Mo10 -38.13(15)
S11 Mo11 O21 Mo10 125.39(12)
S12 Mo11 O21 Mo10 -130.69(12)
Mo12 Mo11 O21 Mo10 177.46(10)
C5 C6 O24 Mo12 -1.7(11)
C7 C6 O24 Mo12 177.4(6)
O28 Mo12 O24 C6 174.2(8)
O29 Mo12 O24 C6 -140.4(5)
O30 Mo12 O24 C6 143.6(5)
S12 Mo12 O24 C6 -50.3(5)
S11 Mo12 O24 C6 53.7(5)
Mo11 Mo12 O24 C6 2.0(5)
O31 Mo13 O29 Mo12 -113.2(2)
O30 Mo13 O29 Mo12 -12.79(17)
S13 Mo13 O29 Mo12 141.31(17)
S14 Mo13 O29 Mo12 34.1(4)
Mo14 Mo13 O29 Mo12 128.92(13)
O28 Mo12 O29 Mo13 105.8(2)
O30 Mo12 O29 Mo13 12.73(17)
S12 Mo12 O29 Mo13 -151.55(17)
S11 Mo12 O29 Mo13 -29.8(4)
O24 Mo12 O29 Mo13 -63.74(18)
Mo11 Mo12 O29 Mo13 -141.58(11)
O31 Mo13 O30 Mo12 111.1(2)
O29 Mo13 O30 Mo12 12.51(17)
S13 Mo13 O30 Mo12 -40.7(3)
S14 Mo13 O30 Mo12 -144.84(16)
Mo14 Mo13 O30 Mo12 -130.87(12)
O28 Mo12 O30 Mo13 -108.7(2)
O29 Mo12 O30 Mo13 -12.42(16)
S12 Mo12 O30 Mo13 28.4(4)
S11 Mo12 O30 Mo13 150.50(16)
O24 Mo12 O30 Mo13 63.91(17)
Mo11 Mo12 O30 Mo13 142.23(10)
O11 Mo6 O35 Mo7 -73.5(2)
O36 Mo6 O35 Mo7 22.44(17)
S6 Mo6 O35 Mo7 70.2(3)
S5 Mo6 O35 Mo7 -175.95(16)
Mo5 Mo6 O35 Mo7 169.96(5)
O12 Mo7 O35 Mo6 72.0(2)
O36 Mo7 O35 Mo6 -22.30(17)
O13 Mo7 O35 Mo6 -101.2(2)
S8 Mo7 O35 Mo6 -57.4(4)
S7 Mo7 O35 Mo6 174.39(15)
Mo8 Mo7 O35 Mo6 169.76(5)
O11 Mo6 O36 Mo7 77.3(2)
O35 Mo6 O36 Mo7 -22.27(17)
S6 Mo6 O36 Mo7 179.86(16)
S5 Mo6 O36 Mo7 -66.1(3)
Mo5 Mo6 O36 Mo7 -170.31(5)
O12 Mo7 O36 Mo6 -68.8(2)
O35 Mo7 O36 Mo6 22.02(17)
O13 Mo7 O36 Mo6 101.7(2)
S8 Mo7 O36 Mo6 -171.23(15)
S7 Mo7 O36 Mo6 67.5(4)
Mo8 Mo7 O36 Mo6 -169.44(5)
O34 Mo1 O37 Mo14 -70.6(2)
O38 Mo1 O37 Mo14 23.08(16)
S1 Mo1 O37 Mo14 -171.61(16)
S2 Mo1 O37 Mo14 75.3(3)
Mo2 Mo1 O37 Mo14 175.02(4)
O32 Mo14 O37 Mo1 72.8(2)
O38 Mo14 O37 Mo1 -23.06(16)
S14 Mo14 O37 Mo1 -65.0(4)
S13 Mo14 O37 Mo1 174.58(15)
O33 Mo14 O37 Mo1 -101.35(19)
Mo13 Mo14 O37 Mo1 174.19(4)
O34 Mo1 O38 Mo14 76.1(2)
O37 Mo1 O38 Mo14 -23.09(17)
S1 Mo1 O38 Mo14 -58.5(3)
S2 Mo1 O38 Mo14 179.29(15)
Mo2 Mo1 O38 Mo14 -172.65(5)
O32 Mo14 O38 Mo1 -69.1(2)
O37 Mo14 O38 Mo1 23.09(17)
S14 Mo14 O38 Mo1 -172.08(15)
S13 Mo14 O38 Mo1 66.5(3)
O33 Mo14 O38 Mo1 103.6(2)
Mo13 Mo14 O38 Mo1 -175.06(5)
